data_1508712
loop_
_publ_author_name
'Hong, Bor-Cherng'
'Dange, Nitin S.'
'Yen, Po-Jen'
'Lee, Gene-Hsiang'
'Liao, Ju-Hsiou'

_publ_section_title
;
 Organocatalytic asymmetric anti-selective Michael reactions of aldehydes
 and the sequential reduction/lactonization/Pauson-Khand reaction for the
 enantioselective synthesis of highly functionalized hydropentalenes.
;
_journal_issue 20
_journal_name_full 'Organic letters'
_journal_page_first 5346
_journal_page_last 5349
_journal_paper_doi 10.1021/ol302527z
_journal_volume 14
_journal_year 2012
_chemical_absolute_configuration unk
_chemical_formula_sum 'C20 H20 O5'
_chemical_formula_weight 340.36
_chemical_name_systematic
; 
 ? 
;
_space_group_IT_number 14
_symmetry_cell_setting monoclinic
_symmetry_space_group_name_Hall '-P 2ybc'
_symmetry_space_group_name_H-M 'P 1 21/c 1'
_atom_sites_solution_hydrogens geom
_atom_sites_solution_primary direct
_atom_sites_solution_secondary difmap
_audit_creation_method SHELXL-97
_cell_angle_alpha 90.00
_cell_angle_beta 101.638(2)
_cell_angle_gamma 90.00
_cell_formula_units_Z 4
_cell_length_a 10.7107(12)
_cell_length_b 8.0875(9)
_cell_length_c 19.702(2)
_cell_measurement_reflns_used 999
_cell_measurement_temperature 294(2)
_cell_measurement_theta_max 23.529
_cell_measurement_theta_min -23.529
_cell_volume 1671.6(3)
_computing_cell_refinement 'BRUKER SMART'
_computing_data_collection 'BRUKER SMART'
_computing_data_reduction 'BRUKER SAINT'
_computing_molecular_graphics Ortep-3
_computing_publication_material 'Wingx publication routines (Farrugia, 1999)'
_computing_structure_refinement 'SHELXL-97 (Sheldrick, 1997)'
_computing_structure_solution 'SHELXS-97 (Sheldrick, 1990)'
_diffrn_ambient_temperature 294(2)
_diffrn_measured_fraction_theta_full 0.972
_diffrn_measured_fraction_theta_max 0.972
_diffrn_measurement_device_type 'Bruker Smart Apex'
_diffrn_measurement_method 'phi-omega scan'
_diffrn_radiation_monochromator graphite
_diffrn_radiation_source 'fine-focus sealed tube'
_diffrn_radiation_type MoK\a
_diffrn_radiation_wavelength 0.71073
_diffrn_reflns_av_R_equivalents 0.0239
_diffrn_reflns_av_sigmaI/netI 0.0215
_diffrn_reflns_limit_h_max 14
_diffrn_reflns_limit_h_min -14
_diffrn_reflns_limit_k_max 10
_diffrn_reflns_limit_k_min -10
_diffrn_reflns_limit_l_max 25
_diffrn_reflns_limit_l_min -25
_diffrn_reflns_number 18908
_diffrn_reflns_theta_full 28.31
_diffrn_reflns_theta_max 28.31
_diffrn_reflns_theta_min 2.11
_diffrn_standards_decay_% 0
_exptl_absorpt_coefficient_mu 0.097
_exptl_absorpt_correction_T_max 0.9946
_exptl_absorpt_correction_T_min 0.9921
_exptl_absorpt_correction_type empirical
_exptl_absorpt_process_details SADABS
_exptl_crystal_colour colorless
_exptl_crystal_density_diffrn 1.352
_exptl_crystal_density_method 'not measured'
_exptl_crystal_description rod
_exptl_crystal_F_000 720
_exptl_crystal_size_max 0.08
_exptl_crystal_size_mid 0.08
_exptl_crystal_size_min 0.06
_refine_diff_density_max 0.390
_refine_diff_density_min -0.301
_refine_diff_density_rms 0.107
_refine_ls_extinction_method none
_refine_ls_goodness_of_fit_ref 1.114
_refine_ls_hydrogen_treatment constr
_refine_ls_matrix_type full
_refine_ls_number_parameters 224
_refine_ls_number_reflns 4045
_refine_ls_number_restraints 0
_refine_ls_restrained_S_all 1.114
_refine_ls_R_factor_all 0.0824
_refine_ls_R_factor_gt 0.0621
_refine_ls_shift/su_max 0.000
_refine_ls_shift/su_mean 0.000
_refine_ls_structure_factor_coef Fsqd
_refine_ls_weighting_details 'calc w=1/[\s^2^(Fo^2^)+(0.0913P)^2^+0.3976P] where P=(Fo^2^+2Fc^2^)/3'
_refine_ls_weighting_scheme calc
_refine_ls_wR_factor_gt 0.1616
_refine_ls_wR_factor_ref 0.1796
_reflns_number_gt 3094
_reflns_number_total 4045
_reflns_threshold_expression >2sigma(I)
_cod_data_source_file ol302527z_si_006.cif
_cod_data_source_block ypj1143
_cod_depositor_comments
;
The following automatic conversions were performed:

'_exptl_absorpt_correction_type' value 'Empirical' changed to
'empirical' according to
/home/saulius/struct/CIF-dictionaries/cif_core.dic dictionary named
'cif_core.dic' version 2.4.2 from 2011-04-26.

Automatic conversion script
Id: cif_fix_values 1891 2012-01-12 08:04:46Z andrius 
;
_cod_original_cell_volume 1671.5(3)
_cod_original_sg_symbol_H-M 'P 21/c'
_cod_database_code 1508712

loop_
_symmetry_equiv_pos_as_xyz
'x, y, z'
'-x, y+1/2, -z+1/2'
'-x, -y, -z'
'x, -y-1/2, z-1/2'

loop_
_atom_site_label
_atom_site_type_symbol
_atom_site_fract_x
_atom_site_fract_y
_atom_site_fract_z
_atom_site_U_iso_or_equiv
_atom_site_adp_type
_atom_site_occupancy
_atom_site_symmetry_multiplicity
_atom_site_calc_flag
_atom_site_refinement_flags
O1 O 0.40763(14) 0.89300(19) 0.21284(7) 0.0545(4) Uani 1 1 d .
O2 O 0.27001(15) 0.6922(2) 0.18052(9) 0.0607(4) Uani 1 1 d .
O3 O 0.51898(15) 0.6621(2) 0.11230(8) 0.0584(4) Uani 1 1 d .
O4 O 0.4653(2) 0.7713(2) 0.00697(9) 0.0764(6) Uani 1 1 d .
O5 O -0.07146(13) 1.31292(19) -0.00032(8) 0.0555(4) Uani 1 1 d .
C1 C 0.33437(18) 0.8002(2) 0.16377(10) 0.0441(4) Uani 1 1 d .
C2 C 0.33874(17) 0.8403(2) 0.08934(9) 0.0390(4) Uani 1 1 d .
H2 H 0.2599 0.7967 0.0609 0.047 Uiso 1 1 calc R
C3 C 0.34107(17) 1.0293(2) 0.07348(9) 0.0379(4) Uani 1 1 d .
H3 H 0.3778 1.0467 0.0323 0.045 Uiso 1 1 calc R
C4 C 0.21206(17) 1.1088(2) 0.06265(9) 0.0366(4) Uani 1 1 d .
C5 C 0.12281(17) 1.1507(2) 0.00690(9) 0.0376(4) Uani 1 1 d .
C6 C 0.02956(18) 1.2618(2) 0.03215(10) 0.0425(4) Uani 1 1 d .
C7 C 0.08367(14) 1.30410(18) 0.10739(7) 0.0511(5) Uani 1 1 d .
H7A H 0.1148 1.4170 0.1117 0.061 Uiso 1 1 calc R
H7B H 0.0194 1.2911 0.1353 0.061 Uiso 1 1 calc R
C8 C 0.19204(14) 1.18255(18) 0.12967(7) 0.0436(4) Uani 1 1 d R
H8 H 0.1657 1.0961 0.1587 0.052 Uiso 1 1 calc R
C9 C 0.3262(2) 1.2436(3) 0.16259(12) 0.0547(5) Uani 1 1 d .
H9A H 0.3394 1.2386 0.2127 0.066 Uiso 1 1 calc R
H9B H 0.3378 1.3569 0.1490 0.066 Uiso 1 1 calc R
C10 C 0.42048(19) 1.1277(2) 0.13594(10) 0.0462(5) Uani 1 1 d .
H10 H 0.4828 1.1962 0.1186 0.055 Uiso 1 1 calc R
C11 C 0.4920(2) 1.0113(3) 0.19012(11) 0.0541(5) Uani 1 1 d .
H11A H 0.5560 0.9525 0.1711 0.065 Uiso 1 1 calc R
H11B H 0.5354 1.0748 0.2297 0.065 Uiso 1 1 calc R
C12 C 0.4477(2) 0.7555(2) 0.06463(11) 0.0478(5) Uani 1 1 d .
C13 C 0.6295(3) 0.5824(4) 0.09098(16) 0.0783(8) Uani 1 1 d .
H13A H 0.6001 0.4950 0.0579 0.094 Uiso 1 1 calc R
H13B H 0.6750 0.6631 0.0688 0.094 Uiso 1 1 calc R
C14 C 0.7123(3) 0.5156(5) 0.15007(19) 0.0973(11) Uani 1 1 d .
H14A H 0.7461 0.6036 0.1811 0.146 Uiso 1 1 calc R
H14B H 0.7811 0.4580 0.1358 0.146 Uiso 1 1 calc R
H14C H 0.6658 0.4402 0.1733 0.146 Uiso 1 1 calc R
C15 C 0.11514(17) 1.1081(2) -0.06700(9) 0.0383(4) Uani 1 1 d .
C16 C 0.18883(19) 0.9814(2) -0.08685(10) 0.0451(4) Uani 1 1 d .
H16 H 0.2405 0.9181 -0.0530 0.054 Uiso 1 1 calc R
C17 C 0.1864(2) 0.9485(3) -0.15595(10) 0.0498(5) Uani 1 1 d .
H17 H 0.2380 0.8654 -0.1679 0.060 Uiso 1 1 calc R
C18 C 0.1089(2) 1.0366(3) -0.20695(11) 0.0572(6) Uani 1 1 d .
H18 H 0.1083 1.0150 -0.2534 0.069 Uiso 1 1 calc R
C19 C 0.0320(3) 1.1577(3) -0.18845(11) 0.0661(7) Uani 1 1 d .
H19 H -0.0231 1.2155 -0.2228 0.079 Uiso 1 1 calc R
C20 C 0.0352(2) 1.1949(3) -0.11953(11) 0.0520(5) Uani 1 1 d .
H20 H -0.0165 1.2787 -0.1082 0.062 Uiso 1 1 calc R

loop_
_atom_site_aniso_label
_atom_site_aniso_U_11
_atom_site_aniso_U_22
_atom_site_aniso_U_33
_atom_site_aniso_U_23
_atom_site_aniso_U_13
_atom_site_aniso_U_12
O1 0.0668(9) 0.0581(9) 0.0338(7) 0.0038(6) -0.0016(6) 0.0053(7)
O2 0.0542(9) 0.0621(9) 0.0665(10) 0.0278(8) 0.0137(7) 0.0012(7)
O3 0.0563(9) 0.0629(9) 0.0541(9) -0.0007(7) 0.0064(7) 0.0161(7)
O4 0.1093(15) 0.0717(12) 0.0546(10) 0.0030(8) 0.0316(10) 0.0176(11)
O5 0.0435(8) 0.0590(9) 0.0594(9) -0.0030(7) -0.0008(6) 0.0050(7)
C1 0.0421(10) 0.0460(10) 0.0422(10) 0.0106(8) 0.0040(8) 0.0100(8)
C2 0.0393(9) 0.0384(9) 0.0349(9) 0.0016(7) -0.0026(7) -0.0049(7)
C3 0.0405(9) 0.0391(9) 0.0309(8) 0.0036(7) -0.0003(7) -0.0049(7)
C4 0.0422(9) 0.0315(8) 0.0340(9) 0.0013(7) 0.0031(7) -0.0069(7)
C5 0.0388(9) 0.0342(8) 0.0373(9) 0.0019(7) 0.0015(7) -0.0050(7)
C6 0.0416(10) 0.0391(9) 0.0450(10) -0.0004(8) 0.0042(8) -0.0046(8)
C7 0.0506(11) 0.0541(12) 0.0466(11) -0.0109(9) 0.0051(9) 0.0012(9)
C8 0.0518(11) 0.0422(10) 0.0349(9) -0.0031(8) 0.0040(8) -0.0042(8)
C9 0.0610(13) 0.0434(10) 0.0504(12) -0.0086(9) -0.0111(10) -0.0036(9)
C10 0.0460(10) 0.0431(10) 0.0440(10) -0.0020(8) -0.0042(8) -0.0122(8)
C11 0.0483(11) 0.0561(12) 0.0479(11) -0.0098(9) -0.0144(9) -0.0012(9)
C12 0.0579(12) 0.0392(10) 0.0440(11) -0.0026(8) 0.0049(9) -0.0040(9)
C13 0.0766(17) 0.0786(18) 0.0833(19) -0.0078(15) 0.0245(15) 0.0210(15)
C14 0.0731(19) 0.110(3) 0.114(3) 0.024(2) 0.0308(18) 0.0343(18)
C15 0.0395(9) 0.0381(9) 0.0344(9) 0.0032(7) 0.0004(7) -0.0057(7)
C16 0.0499(10) 0.0428(10) 0.0379(9) 0.0023(8) -0.0021(8) -0.0004(8)
C17 0.0598(12) 0.0460(11) 0.0426(10) -0.0022(8) 0.0082(9) -0.0012(9)
C18 0.0768(15) 0.0589(13) 0.0337(10) 0.0030(9) 0.0059(9) -0.0053(11)
C19 0.0838(17) 0.0696(15) 0.0376(11) 0.0139(10) -0.0052(11) 0.0159(13)
C20 0.0575(12) 0.0523(12) 0.0431(11) 0.0077(9) 0.0026(9) 0.0095(9)

loop_
_atom_type_symbol
_atom_type_description
_atom_type_scat_dispersion_real
_atom_type_scat_dispersion_imag
_atom_type_scat_source
C C 0.0033 0.0016 'International Tables Vol C Tables 4.2.6.8 and 6.1.1.4'
H H 0.0000 0.0000 'International Tables Vol C Tables 4.2.6.8 and 6.1.1.4'
O O 0.0106 0.0060 'International Tables Vol C Tables 4.2.6.8 and 6.1.1.4'

loop_
_geom_angle_atom_site_label_1
_geom_angle_atom_site_label_2
_geom_angle_atom_site_label_3
_geom_angle
C1 O1 C11 117.18(15)
C12 O3 C13 115.31(19)
O2 C1 O1 119.54(18)
O2 C1 C2 123.72(19)
O1 C1 C2 116.73(17)
C1 C2 C12 113.00(15)
C1 C2 C3 114.16(15)
C12 C2 C3 109.54(15)
C1 C2 H2 106.5
C12 C2 H2 106.5
C3 C2 H2 106.5
C4 C3 C2 113.39(15)
C4 C3 C10 103.43(15)
C2 C3 C10 111.65(14)
C4 C3 H3 109.4
C2 C3 H3 109.4
C10 C3 H3 109.4
C5 C4 C3 134.92(17)
C5 C4 C8 114.42(16)
C3 C4 C8 109.63(14)
C4 C5 C15 129.24(17)
C4 C5 C6 106.90(16)
C15 C5 C6 123.79(15)
O5 C6 C5 127.70(18)
O5 C6 C7 124.23(18)
C5 C6 C7 108.07(15)
C8 C7 C6 104.82(9)
C8 C7 H7A 110.8
C6 C7 H7A 110.8
C8 C7 H7B 110.8
C6 C7 H7B 110.8
H7A C7 H7B 108.9
C4 C8 C7 103.85(9)
C4 C8 C9 102.22(14)
C7 C8 C9 120.70(10)
C4 C8 H8 109.8
C7 C8 H8 109.8
C9 C8 H8 109.8
C8 C9 C10 106.37(14)
C8 C9 H9A 110.5
C10 C9 H9A 110.5
C8 C9 H9B 110.5
C10 C9 H9B 110.5
H9A C9 H9B 108.6
C11 C10 C9 114.25(18)
C11 C10 C3 110.84(16)
C9 C10 C3 106.67(15)
C11 C10 H10 108.3
C9 C10 H10 108.3
C3 C10 H10 108.3
O1 C11 C10 111.81(16)
O1 C11 H11A 109.3
C10 C11 H11A 109.3
O1 C11 H11B 109.3
C10 C11 H11B 109.3
H11A C11 H11B 107.9
O4 C12 O3 123.8(2)
O4 C12 C2 122.42(19)
O3 C12 C2 113.73(17)
C14 C13 O3 109.6(2)
C14 C13 H13A 109.7
O3 C13 H13A 109.7
C14 C13 H13B 109.7
O3 C13 H13B 109.7
H13A C13 H13B 108.2
C13 C14 H14A 109.5
C13 C14 H14B 109.5
H14A C14 H14B 109.5
C13 C14 H14C 109.5
H14A C14 H14C 109.5
H14B C14 H14C 109.5
C20 C15 C16 117.34(17)
C20 C15 C5 121.09(17)
C16 C15 C5 121.57(16)
C17 C16 C15 121.19(18)
C17 C16 H16 119.4
C15 C16 H16 119.4
C18 C17 C16 120.8(2)
C18 C17 H17 119.6
C16 C17 H17 119.6
C17 C18 C19 118.92(19)
C17 C18 H18 120.5
C19 C18 H18 120.5
C18 C19 C20 121.2(2)
C18 C19 H19 119.4
C20 C19 H19 119.4
C19 C20 C15 120.6(2)
C19 C20 H20 119.7
C15 C20 H20 119.7

loop_
_geom_bond_atom_site_label_1
_geom_bond_atom_site_label_2
_geom_bond_distance
O1 C1 1.344(2)
O1 C11 1.447(3)
O2 C1 1.199(2)
O3 C12 1.322(3)
O3 C13 1.481(3)
O4 C12 1.195(3)
O5 C6 1.213(2)
C1 C2 1.512(3)
C2 C12 1.516(3)
C2 C3 1.561(2)
C2 H2 0.9800
C3 C4 1.500(3)
C3 C10 1.565(2)
C3 H3 0.9800
C4 C5 1.346(2)
C4 C8 1.503(2)
C5 C15 1.482(2)
C5 C6 1.501(3)
C6 C7 1.518(2)
C7 C8 1.5167
C7 H7A 0.9700
C7 H7B 0.9700
C8 C9 1.534(2)
C8 H8 0.9800
C9 C10 1.545(3)
C9 H9A 0.9700
C9 H9B 0.9700
C10 C11 1.511(3)
C10 H10 0.9800
C11 H11A 0.9700
C11 H11B 0.9700
C13 C14 1.420(4)
C13 H13A 0.9700
C13 H13B 0.9700
C14 H14A 0.9600
C14 H14B 0.9600
C14 H14C 0.9600
C15 C20 1.393(3)
C15 C16 1.396(3)
C16 C17 1.382(3)
C16 H16 0.9300
C17 C18 1.367(3)
C17 H17 0.9300
C18 C19 1.375(3)
C18 H18 0.9300
C19 C20 1.385(3)
C19 H19 0.9300
C20 H20 0.9300
